data_7027451
loop_
_publ_author_name
'Bernhardt, Paul V.'
'Flanagan, Bernadine M.'
'Riley, Mark J.'

_publ_section_title
;
 Metal-centred versus ligand-centred luminescence quenching of a
 macrocyclic copper(II) complex&#x200A;&#x2020;
;
_journal_issue 20
_journal_name_full 'Journal of the Chemical Society, Dalton Transactions'
_journal_page_first 3579
_journal_paper_doi 10.1039/a902881a
_journal_year 1999
_chemical_formula_sum 'C27 H40 Cl2 Cu N6 O8'
_chemical_formula_weight 711.09
_chemical_name_systematic
; 
 ? 
;
_space_group_IT_number 2
_symmetry_cell_setting triclinic
_symmetry_space_group_name_Hall '-P 1'
_symmetry_space_group_name_H-M 'P -1'
_atom_sites_solution_hydrogens geom
_atom_sites_solution_primary Patterson
_atom_sites_solution_secondary difmap
_audit_creation_method SHELXL
_cell_angle_alpha 87.460(10)
_cell_angle_beta 86.750(10)
_cell_angle_gamma 66.530(10)
_cell_formula_units_Z 2
_cell_length_a 8.5290(10)
_cell_length_b 9.1230(10)
_cell_length_c 21.298(3)
_cell_measurement_reflns_used 25
_cell_measurement_temperature 293(2)
_cell_measurement_theta_max 13
_cell_measurement_theta_min 10
_cell_volume 1517.2(3)
_computing_cell_refinement CAD4
_computing_data_collection CAD4
_computing_data_reduction XTAL3.2
_computing_molecular_graphics PLATON
_computing_structure_refinement 'SHELXL-93 (Sheldrick, 1993)'
_computing_structure_solution 'SHELXS-86 (Sheldrick, 1990)'
_diffrn_ambient_temperature 293(2)
_diffrn_measurement_device 'Enraf Nonius CAD4'
_diffrn_measurement_method 'omega-2theta scans'
_diffrn_radiation_monochromator graphite
_diffrn_radiation_source 'fine-focus sealed tube'
_diffrn_radiation_type MoK\a
_diffrn_radiation_wavelength 0.71073
_diffrn_reflns_av_R_equivalents 0.0374
_diffrn_reflns_av_sigmaI/netI 0.0626
_diffrn_reflns_limit_h_max 10
_diffrn_reflns_limit_h_min 0
_diffrn_reflns_limit_k_max 10
_diffrn_reflns_limit_k_min -9
_diffrn_reflns_limit_l_max 25
_diffrn_reflns_limit_l_min -25
_diffrn_reflns_number 5713
_diffrn_reflns_theta_max 24.97
_diffrn_reflns_theta_min 1.92
_diffrn_standards_interval_count 250
_diffrn_standards_number 3
_exptl_absorpt_coefficient_mu 0.956
_exptl_absorpt_correction_T_max 1.00
_exptl_absorpt_correction_T_min 0.88
_exptl_absorpt_correction_type empirical
_exptl_crystal_colour pink
_exptl_crystal_density_diffrn 1.557
_exptl_crystal_description plates
_exptl_crystal_F_000 742
_exptl_crystal_size_max 0.5
_exptl_crystal_size_mid 0.3
_exptl_crystal_size_min 0.1
_refine_diff_density_max 0.689
_refine_diff_density_min -0.733
_refine_diff_density_rms 0.093
_refine_ls_extinction_method none
_refine_ls_goodness_of_fit_all 1.022
_refine_ls_goodness_of_fit_obs 1.096
_refine_ls_matrix_type full
_refine_ls_number_parameters 410
_refine_ls_number_reflns 5323
_refine_ls_number_restraints 0
_refine_ls_restrained_S_all 1.022
_refine_ls_restrained_S_obs 1.096
_refine_ls_R_factor_all 0.1189
_refine_ls_R_factor_obs 0.0568
_refine_ls_shift/esd_max 0.001
_refine_ls_shift/esd_mean 0.000
_refine_ls_structure_factor_coef Fsqd
_refine_ls_weighting_details 'w=1/[\s^2^(Fo^2^)+(0.0984P)^2^+0.5973P] where P=(Fo^2^+2Fc^2^)/3'
_refine_ls_weighting_scheme calc
_refine_ls_wR_factor_all 0.1807
_refine_ls_wR_factor_obs 0.1426
_reflns_number_observed 3024
_reflns_number_total 5323
_reflns_observed_criterion >2sigma(I)
_cod_data_source_file 902881asup1.cif
_cod_data_source_block 1345
_cod_depositor_comments
;
The following automatic conversions were performed:

'_refine_ls_weighting_scheme' value 'calc
w=1/[\s^2^(Fo^2^)+(0.0984P)^2^+0.5973P] where P=(Fo^2^+2Fc^2^)/3' was
changed to 'calc'. New tag '_refine_ls_weighting_details' was
created. The value of the new tag was set to
'w=1/[\s^2^(Fo^2^)+(0.0984P)^2^+0.5973P] where P=(Fo^2^+2Fc^2^)/3'.

Automatic conversion script
Id: cif_fix_values 3143 2015-03-26 13:38:13Z robertas 
;
_cod_original_sg_symbol_H-M 'P -1 '
_cod_database_code 7027451

loop_
_symmetry_equiv_pos_as_xyz
'x, y, z'
'-x, -y, -z'

loop_
_atom_site_aniso_label
_atom_site_aniso_U_11
_atom_site_aniso_U_22
_atom_site_aniso_U_33
_atom_site_aniso_U_23
_atom_site_aniso_U_13
_atom_site_aniso_U_12
Cu1 0.0405(4) 0.0499(4) 0.0420(4) -0.0072(3) 0.0104(3) -0.0266(3)
N1 0.038(2) 0.056(3) 0.047(3) -0.016(2) 0.007(2) -0.028(2)
N2 0.048(3) 0.060(3) 0.041(3) -0.003(2) 0.005(2) -0.036(2)
N3 0.039(2) 0.049(3) 0.046(3) -0.004(2) 0.004(2) -0.023(2)
N4 0.038(2) 0.051(3) 0.041(2) -0.008(2) 0.009(2) -0.027(2)
N5 0.045(3) 0.058(3) 0.049(3) -0.009(2) 0.008(2) -0.033(2)
N6 0.054(3) 0.070(3) 0.062(3) -0.009(3) -0.002(2) -0.034(3)
C1 0.039(3) 0.081(5) 0.052(4) -0.025(3) 0.009(3) -0.022(3)
C2 0.047(3) 0.092(5) 0.043(3) -0.014(3) 0.010(3) -0.040(3)
C3 0.070(4) 0.076(4) 0.043(3) 0.003(3) 0.002(3) -0.048(4)
C4 0.061(4) 0.051(4) 0.051(3) 0.008(3) -0.008(3) -0.031(3)
C5 0.054(4) 0.058(4) 0.057(4) -0.004(3) -0.003(3) -0.033(3)
C6 0.042(3) 0.066(4) 0.053(4) -0.017(3) 0.009(3) -0.020(3)
C7 0.048(3) 0.068(4) 0.046(3) -0.014(3) 0.014(3) -0.030(3)
C8 0.053(3) 0.061(4) 0.041(3) 0.002(3) 0.004(2) -0.038(3)
C9 0.047(3) 0.048(3) 0.051(3) -0.005(3) -0.001(3) -0.025(3)
C10 0.051(3) 0.045(3) 0.055(4) -0.010(3) -0.001(3) -0.022(3)
C11 0.071(4) 0.051(4) 0.074(4) 0.001(3) -0.012(3) -0.033(3)
C12 0.091(6) 0.078(5) 0.068(5) 0.018(4) -0.004(4) -0.027(4)
C13 0.054(4) 0.067(4) 0.054(4) -0.006(3) 0.000(3) -0.041(3)
C14 0.053(3) 0.068(4) 0.047(3) -0.011(3) 0.001(3) -0.042(3)
C15 0.050(3) 0.064(4) 0.049(3) -0.012(3) -0.001(3) -0.038(3)
C16 0.066(4) 0.058(4) 0.065(4) -0.011(3) 0.002(3) -0.041(4)
C17 0.086(5) 0.064(5) 0.072(5) -0.005(4) -0.008(4) -0.045(4)
C18 0.075(5) 0.066(5) 0.110(7) -0.026(5) 0.000(5) -0.022(4)
C19 0.060(4) 0.087(6) 0.080(5) -0.031(4) 0.009(4) -0.028(4)
C20 0.050(4) 0.071(5) 0.069(4) -0.023(3) 0.003(3) -0.033(3)
C21 0.057(4) 0.109(6) 0.055(4) -0.022(4) 0.012(3) -0.051(4)
C22 0.062(4) 0.093(5) 0.050(4) -0.008(3) -0.001(3) -0.055(4)
C23 0.087(6) 0.128(7) 0.058(4) 0.004(5) -0.003(4) -0.080(6)
C24 0.125(8) 0.133(8) 0.057(5) 0.013(5) -0.010(5) -0.101(7)
C25 0.105(6) 0.081(5) 0.081(5) 0.004(4) -0.035(5) -0.056(5)
C26 0.082(5) 0.083(5) 0.055(4) 0.002(4) -0.014(3) -0.055(4)
C27 0.058(4) 0.079(5) 0.052(4) -0.007(3) -0.007(3) -0.050(4)
Cl1 0.0580(9) 0.0606(10) 0.0740(11) -0.0014(8) 0.0021(8) -0.0424(8)
O11 0.129(5) 0.146(5) 0.140(5) -0.048(4) 0.050(4) -0.119(5)
O12A 0.105(9) 0.362(26) 0.123(9) -0.038(12) -0.043(7) -0.106(14)
O13A 0.321(22) 0.070(8) 0.333(26) 0.087(12) -0.034(18) -0.051(11)
O14A 0.128(9) 0.219(15) 0.163(13) -0.108(11) 0.079(9) -0.125(10)
Cl2 0.0686(11) 0.0767(12) 0.0746(11) 0.0004(9) 0.0025(8) -0.0543(10)
O21 0.069(3) 0.086(3) 0.092(3) -0.016(3) 0.012(2) -0.061(3)
O22 0.071(4) 0.113(5) 0.230(8) 0.036(5) 0.002(4) -0.052(4)
O23 0.195(7) 0.213(8) 0.143(6) -0.062(6) 0.031(5) -0.177(7)
O24 0.120(5) 0.229(8) 0.108(5) 0.080(5) -0.031(4) -0.112(6)

loop_
_atom_site_label
_atom_site_type_symbol
_atom_site_fract_x
_atom_site_fract_y
_atom_site_fract_z
_atom_site_U_iso_or_equiv
_atom_site_thermal_displace_type
_atom_site_occupancy
_atom_site_calc_flag
_atom_site_refinement_flags
_atom_site_disorder_group
Cu1 Cu 0.15309(8) 0.03641(8) 0.16706(3) 0.0417(2) Uani 1 d . .
N1 N 0.4012(5) -0.1148(5) 0.1638(2) 0.0440(11) Uani 1 d . .
H1 H 0.4628(5) -0.0560(5) 0.1709(2) 0.053 Uiso 1 d R .
N2 N 0.1727(6) 0.0444(6) 0.0724(2) 0.0452(11) Uani 1 d . .
H2 H 0.1290(6) -0.0237(6) 0.0583(2) 0.054 Uiso 1 d R .
N3 N -0.0888(5) 0.2004(5) 0.1742(2) 0.0429(10) Uani 1 d . .
H3 H -0.1595(5) 0.1479(5) 0.1724(2) 0.052 Uiso 1 d R .
N4 N 0.1462(5) 0.0323(5) 0.2611(2) 0.0406(10) Uani 1 d . .
H4 H 0.2071(5) 0.0892(5) 0.2716(2) 0.049 Uiso 1 d R .
N5 N 0.4911(5) -0.0826(5) 0.2888(2) 0.0465(11) Uani 1 d . .
H5A H 0.5647(5) -0.0918(5) 0.2617(2) 0.056 Uiso 1 d R .
N6 N -0.1817(6) 0.1611(6) 0.0448(2) 0.0585(13) Uani 1 d . .
H6A H -0.2930(6) 0.2034(6) 0.0553(2) 0.070 Uiso 1 d R .
H6B H -0.1309(6) 0.0715(6) 0.0673(2) 0.070 Uiso 1 d R .
C1 C 0.4417(7) -0.1683(8) 0.0976(3) 0.057(2) Uani 1 d . .
H1A H 0.3994(7) -0.2500(8) 0.0903(3) 0.069 Uiso 1 d R .
H1B H 0.5644(7) -0.2124(8) 0.0888(3) 0.069 Uiso 1 d R .
C2 C 0.3575(7) -0.0252(8) 0.0560(3) 0.057(2) Uani 1 d . .
H2A H 0.4045(7) 0.0539(8) 0.0618(3) 0.068 Uiso 1 d R .
H2B H 0.3770(7) -0.0556(8) 0.0123(3) 0.068 Uiso 1 d R .
C3 C 0.0831(8) 0.1998(8) 0.0410(3) 0.058(2) Uani 1 d . .
H3A H 0.0979(8) 0.1871(8) -0.0042(3) 0.069 Uiso 1 d R .
H3B H 0.1348(8) 0.2720(8) 0.0521(3) 0.069 Uiso 1 d R .
C4 C -0.1071(8) 0.2749(7) 0.0588(3) 0.0519(14) Uani 1 d . .
C5 C -0.1418(8) 0.3310(7) 0.1261(3) 0.0526(15) Uani 1 d . .
H5C H -0.0817(8) 0.3995(7) 0.1322(3) 0.063 Uiso 1 d R .
H5D H -0.2633(8) 0.3951(7) 0.1322(3) 0.063 Uiso 1 d R .
C6 C -0.1110(7) 0.2637(7) 0.2385(3) 0.0538(15) Uani 1 d . .
H6D H -0.2315(7) 0.3204(7) 0.2499(3) 0.065 Uiso 1 d R .
H6E H -0.0556(7) 0.3378(7) 0.2400(3) 0.065 Uiso 1 d R .
C7 C -0.0313(7) 0.1259(7) 0.2836(3) 0.0522(15) Uani 1 d . .
H7A H -0.0326(7) 0.1663(7) 0.3250(3) 0.063 Uiso 1 d R .
H7B H -0.0961(7) 0.0592(7) 0.2863(3) 0.063 Uiso 1 d R .
C8 C 0.2259(7) -0.1236(7) 0.2943(2) 0.0471(14) Uani 1 d . .
H8A H 0.1729(7) -0.1936(7) 0.2817(2) 0.057 Uiso 1 d R .
H8B H 0.2059(7) -0.1098(7) 0.3393(2) 0.057 Uiso 1 d R .
C9 C 0.4188(7) -0.2013(7) 0.2788(3) 0.0467(13) Uani 1 d . .
C10 C 0.4559(7) -0.2486(7) 0.2099(3) 0.0494(14) Uani 1 d . .
H10A H 0.5777(7) -0.3108(7) 0.2034(3) 0.059 Uiso 1 d R .
H10B H 0.3976(7) -0.3172(7) 0.2012(3) 0.059 Uiso 1 d R .
C11 C 0.4944(8) -0.3565(7) 0.3175(3) 0.062(2) Uani 1 d . .
H11A H 0.6154(8) -0.4054(7) 0.3082(3) 0.094 Uiso 1 d R .
H11B H 0.4427(8) -0.4278(7) 0.3070(3) 0.094 Uiso 1 d R .
H11C H 0.4736(8) -0.3338(7) 0.3615(3) 0.094 Uiso 1 d R .
C12 C -0.1909(10) 0.4246(9) 0.0167(3) 0.082(2) Uani 1 d . .
H12A H -0.3112(10) 0.4715(9) 0.0276(3) 0.123 Uiso 1 d R .
H12B H -0.1741(10) 0.3964(9) -0.0268(3) 0.123 Uiso 1 d R .
H12C H -0.1414(10) 0.5001(9) 0.0235(3) 0.123 Uiso 1 d R .
C13 C 0.5459(7) -0.0663(7) 0.3512(3) 0.0533(15) Uani 1 d . .
H13A H 0.6109(7) 0.0002(7) 0.3472(3) 0.064 Uiso 1 d R .
H13B H 0.6217(7) -0.1708(7) 0.3666(3) 0.064 Uiso 1 d R .
C14 C 0.4005(7) 0.0068(7) 0.4000(3) 0.0501(14) Uani 1 d . .
C15 C 0.2794(7) 0.1641(7) 0.3906(3) 0.0495(14) Uani 1 d . .
C16 C 0.2902(8) 0.2626(8) 0.3379(3) 0.058(2) Uani 1 d . .
H16 H 0.3814(8) 0.2229(8) 0.3087(3) 0.070 Uiso 1 d R .
C17 C 0.1722(10) 0.4118(9) 0.3294(3) 0.069(2) Uani 1 d . .
H17 H 0.1824(10) 0.4709(9) 0.2939(3) 0.082 Uiso 1 d R .
C18 C 0.0330(10) 0.4783(10) 0.3730(4) 0.085(2) Uani 1 d . .
H18 H -0.0471(10) 0.5821(10) 0.3668(4) 0.102 Uiso 1 d R .
C19 C 0.0183(9) 0.3913(10) 0.4236(4) 0.076(2) Uani 1 d . .
H19 H -0.0734(9) 0.4359(10) 0.4523(4) 0.091 Uiso 1 d R .
C20 C 0.1384(8) 0.2340(8) 0.4347(3) 0.060(2) Uani 1 d . .
C21 C 0.1274(9) 0.1427(10) 0.4874(3) 0.068(2) Uani 1 d . .
H21 H 0.0357(9) 0.1859(10) 0.5163(3) 0.081 Uiso 1 d R .
C22 C 0.2452(9) -0.0080(9) 0.4993(3) 0.060(2) Uani 1 d . .
C23 C 0.2316(11) -0.0966(12) 0.5539(3) 0.079(2) Uani 1 d . .
H23 H 0.1383(11) -0.0505(12) 0.5818(3) 0.095 Uiso 1 d R .
C24 C 0.3463(13) -0.2397(13) 0.5680(4) 0.089(3) Uani 1 d . .
H24 H 0.3314(13) -0.2936(13) 0.6044(4) 0.107 Uiso 1 d R .
C25 C 0.4911(11) -0.3105(10) 0.5267(4) 0.082(2) Uani 1 d . .
H25 H 0.5740(11) -0.4106(10) 0.5369(4) 0.099 Uiso 1 d R .
C26 C 0.5102(9) -0.2328(9) 0.4724(3) 0.066(2) Uani 1 d . .
H26 H 0.6053(9) -0.2813(9) 0.4456(3) 0.079 Uiso 1 d R .
C27 C 0.3877(8) -0.0794(8) 0.4558(3) 0.056(2) Uani 1 d . .
Cl1 Cl -0.0684(2) -0.2328(2) 0.17379(8) 0.0584(4) Uani 1 d . .
O11 O 0.0618(8) -0.1854(8) 0.1534(3) 0.119(2) Uani 1 d . .
O12A O -0.1749(17) -0.2249(27) 0.1295(5) 0.190(8) Uani 0.72(2) d P 1
O13A O -0.0086(24) -0.3811(16) 0.1959(11) 0.252(11) Uani 0.72(2) d P 1
O14A O -0.1555(16) -0.1372(20) 0.2253(6) 0.152(7) Uani 0.72(2) d P 1
O12B O -0.2226(25) -0.0867(24) 0.1684(12) 0.084(8) Uiso 0.28(2) d P 2
O13B O -0.0809(31) -0.3402(26) 0.1319(10) 0.075(7) Uiso 0.28(2) d P 2
O14B O -0.0840(31) -0.2697(38) 0.2333(11) 0.090(9) Uiso 0.28(2) d P 2
Cl2 Cl 0.4090(2) 0.3006(2) 0.15842(8) 0.0656(5) Uani 1 d . .
O21 O 0.2628(6) 0.2652(6) 0.1742(2) 0.0729(13) Uani 1 d . .
O22 O 0.5548(8) 0.1505(8) 0.1623(4) 0.135(3) Uani 1 d . .
O23 O 0.4373(10) 0.3897(10) 0.2027(3) 0.153(3) Uani 1 d . .
O24 O 0.4136(8) 0.3505(10) 0.0977(3) 0.141(3) Uani 1 d . .

loop_
_atom_type_symbol
_atom_type_description
_atom_type_scat_dispersion_real
_atom_type_scat_dispersion_imag
_atom_type_scat_source
C C 0.0033 0.0016 'International Tables Vol C Tables 4.2.6.8 and 6.1.1.4'
H H 0.0000 0.0000 'International Tables Vol C Tables 4.2.6.8 and 6.1.1.4'
Cl Cl 0.1484 0.1585 'International Tables Vol C Tables 4.2.6.8 and 6.1.1.4'
N N 0.0061 0.0033 'International Tables Vol C Tables 4.2.6.8 and 6.1.1.4'
O O 0.0106 0.0060 'International Tables Vol C Tables 4.2.6.8 and 6.1.1.4'
Cu Cu 0.3201 1.2651 'International Tables Vol C Tables 4.2.6.8 and 6.1.1.4'

loop_
_geom_angle_atom_site_label_1
_geom_angle_atom_site_label_2
_geom_angle_atom_site_label_3
_geom_angle
N4 Cu1 N3 86.2(2)
N4 Cu1 N1 91.3(2)
N3 Cu1 N1 175.1(2)
N4 Cu1 N2 176.4(2)
N3 Cu1 N2 95.7(2)
N1 Cu1 N2 86.6(2)
N4 Cu1 O11 97.7(2)
N3 Cu1 O11 93.1(2)
N1 Cu1 O11 91.4(2)
N2 Cu1 O11 85.2(2)
N4 Cu1 O21 85.6(2)
N3 Cu1 O21 89.2(2)
N1 Cu1 O21 86.4(2)
N2 Cu1 O21 91.4(2)
O11 Cu1 O21 176.0(2)
C10 N1 C1 112.8(4)
C10 N1 Cu1 117.7(3)
C1 N1 Cu1 105.9(3)
C3 N2 C2 112.8(4)
C3 N2 Cu1 117.1(3)
C2 N2 Cu1 105.5(3)
C5 N3 C6 111.5(4)
C5 N3 Cu1 117.3(3)
C6 N3 Cu1 105.7(3)
C7 N4 C8 113.3(4)
C7 N4 Cu1 108.2(3)
C8 N4 Cu1 118.3(3)
C13 N5 C9 120.2(4)
N1 C1 C2 107.3(5)
N2 C2 C1 108.9(4)
N2 C3 C4 113.3(4)
N6 C4 C5 113.7(5)
N6 C4 C3 108.1(5)
C5 C4 C3 112.3(5)
N6 C4 C12 107.6(5)
C5 C4 C12 106.4(5)
C3 C4 C12 108.5(5)
N3 C5 C4 114.4(5)
N3 C6 C7 108.4(5)
N4 C7 C6 108.7(4)
N4 C8 C9 111.3(4)
N5 C9 C11 115.5(5)
N5 C9 C10 107.5(4)
C11 C9 C10 106.1(5)
N5 C9 C8 108.1(4)
C11 C9 C8 108.5(5)
C10 C9 C8 111.2(4)
N1 C10 C9 115.3(4)
N5 C13 C14 114.7(5)
C15 C14 C27 119.4(5)
C15 C14 C13 119.6(5)
C27 C14 C13 121.1(6)
C14 C15 C16 122.8(5)
C14 C15 C20 120.8(6)
C16 C15 C20 116.5(6)
C17 C16 C15 121.8(6)
C16 C17 C18 121.0(7)
C19 C18 C17 119.5(8)
C18 C19 C20 121.8(7)
C21 C20 C19 122.8(7)
C21 C20 C15 117.8(6)
C19 C20 C15 119.4(7)
C22 C21 C20 123.2(6)
C21 C22 C23 121.7(7)
C21 C22 C27 119.7(6)
C23 C22 C27 118.6(7)
C24 C23 C22 123.2(8)
C23 C24 C25 119.2(8)
C26 C25 C24 120.5(8)
C25 C26 C27 121.5(7)
C26 C27 C14 123.9(6)
C26 C27 C22 116.9(6)
C14 C27 C22 119.1(6)
O13A Cl1 O12A 106.5(12)
O14B Cl1 O11 119.7(11)
O13A Cl1 O11 111.9(9)
O12A Cl1 O11 114.0(7)
O14B Cl1 O13B 114.8(15)
O11 Cl1 O13B 109.9(9)
O13A Cl1 O14A 105.6(11)
O12A Cl1 O14A 111.5(9)
O11 Cl1 O14A 107.1(5)
O14B Cl1 O12B 99.9(14)
O11 Cl1 O12B 103.6(8)
O13B Cl1 O12B 106.8(13)
Cl1 O11 Cu1 139.6(4)
O24 Cl2 O23 116.6(5)
O24 Cl2 O21 112.6(3)
O23 Cl2 O21 112.5(3)
O24 Cl2 O22 104.5(5)
O23 Cl2 O22 103.3(5)
O21 Cl2 O22 105.9(3)
Cl2 O21 Cu1 141.2(3)

loop_
_geom_bond_atom_site_label_1
_geom_bond_atom_site_label_2
_geom_bond_distance
Cu1 N4 1.999(4)
Cu1 N3 2.011(4)
Cu1 N1 2.013(4)
Cu1 N2 2.014(4)
Cu1 O11 2.474(5)
Cu1 O21 2.618(4)
N1 C10 1.471(7)
N1 C1 1.489(6)
N2 C3 1.467(7)
N2 C2 1.473(7)
N3 C5 1.479(7)
N3 C6 1.483(7)
N4 C7 1.474(6)
N4 C8 1.476(7)
N5 C13 1.467(7)
N5 C9 1.472(6)
N6 C4 1.465(7)
C1 C2 1.492(8)
C3 C4 1.520(8)
C4 C5 1.517(8)
C4 C12 1.538(9)
C6 C7 1.499(8)
C8 C9 1.533(7)
C9 C11 1.526(8)
C9 C10 1.529(7)
C13 C14 1.523(8)
C14 C15 1.409(8)
C14 C27 1.418(8)
C15 C16 1.428(8)
C15 C20 1.432(8)
C16 C17 1.344(9)
C17 C18 1.410(10)
C18 C19 1.340(11)
C19 C20 1.411(10)
C20 C21 1.390(9)
C21 C22 1.365(9)
C22 C23 1.412(9)
C22 C27 1.434(9)
C23 C24 1.316(11)
C24 C25 1.416(12)
C25 C26 1.366(10)
C26 C27 1.417(9)
Cl1 O14B 1.31(2)
Cl1 O13A 1.317(10)
Cl1 O12A 1.327(9)
Cl1 O11 1.386(5)
Cl1 O13B 1.39(2)
Cl1 O14A 1.412(10)
Cl1 O12B 1.46(2)
Cl2 O24 1.355(6)
Cl2 O23 1.363(6)
Cl2 O21 1.428(4)
Cl2 O22 1.440(7)
